data_7719210
loop_
_publ_author_name
'Laprade, Matthew J. J.'
'Robertson, Katherine N.'
'Clyburne, Jason A. C.'
'Kozak, Christopher M.'

_publ_section_title
;
 A new class of ligand derived from the reactions of
 bis(dialkylphosphino)amines and 9-diazofluorene: preparation, structure
 and reactivity.
;
_journal_issue 29
_journal_name_full 'Dalton transactions (Cambridge, England : 2003)'
_journal_page_first 11382
_journal_page_last 11397
_journal_paper_doi 10.1039/d4dt03402c
_journal_volume 54
_journal_year 2025
_chemical_formula_moiety 'C37 H29 N3 O P2'
_chemical_formula_sum 'C37 H29 N3 O P2'
_chemical_formula_weight 593.57
_space_group_crystal_system triclinic
_space_group_IT_number 2
_space_group_name_Hall '-P 1'
_space_group_name_H-M_alt 'P -1'
_atom_sites_solution_hydrogens mixed
_atom_sites_solution_primary dual
_audit_creation_method SHELXL-2019/3
_audit_update_record
;
2024-05-03 deposited with the CCDC.	2025-07-08 downloaded from the CCDC.
;
_cell_angle_alpha 87.987(5)
_cell_angle_beta 79.194(5)
_cell_angle_gamma 71.304(5)
_cell_formula_units_Z 2
_cell_length_a 8.812(3)
_cell_length_b 12.958(5)
_cell_length_c 13.777(5)
_cell_measurement_reflns_used 2456
_cell_measurement_temperature 125(2)
_cell_measurement_theta_max 23.11
_cell_measurement_theta_min 2.27
_cell_volume 1463.2(9)
_computing_cell_refinement 'Bruker SAINT'
_computing_data_collection 'Bruker APEX2'
_computing_data_reduction 'Bruker SAINT'
_computing_structure_refinement 'SHELXL-2019/2 (Sheldrick, 2019)'
_computing_structure_solution 'SHELXT-2014 (Sheldrick, 2015)'
_diffrn_ambient_temperature 125(2)
_diffrn_measured_fraction_theta_full 0.994
_diffrn_measured_fraction_theta_max 0.993
_diffrn_measurement_device_type 'Bruker APEX-II CCD'
_diffrn_measurement_method '\f and \w scans'
_diffrn_radiation_monochromator graphite
_diffrn_radiation_source 'sealed tube'
_diffrn_radiation_type MoK\a
_diffrn_radiation_wavelength 0.71073
_diffrn_reflns_av_R_equivalents 0.1009
_diffrn_reflns_av_unetI/netI 0.1386
_diffrn_reflns_Laue_measured_fraction_full 0.994
_diffrn_reflns_Laue_measured_fraction_max 0.993
_diffrn_reflns_limit_h_max 10
_diffrn_reflns_limit_h_min -10
_diffrn_reflns_limit_k_max 15
_diffrn_reflns_limit_k_min -15
_diffrn_reflns_limit_l_max 16
_diffrn_reflns_limit_l_min -6
_diffrn_reflns_number 14623
_diffrn_reflns_point_group_measured_fraction_full 0.994
_diffrn_reflns_point_group_measured_fraction_max 0.993
_diffrn_reflns_theta_full 25.242
_diffrn_reflns_theta_max 25.372
_diffrn_reflns_theta_min 1.505
_exptl_absorpt_coefficient_mu 0.185
_exptl_absorpt_correction_T_max 0.7452
_exptl_absorpt_correction_T_min 0.6558
_exptl_absorpt_correction_type multi-scan
_exptl_absorpt_process_details 'SADABS; Bruker 2009'
_exptl_crystal_colour 'pale yellow'
_exptl_crystal_density_diffrn 1.347
_exptl_crystal_description 'thin plate'
_exptl_crystal_F_000 620
_exptl_crystal_size_max 0.450
_exptl_crystal_size_mid 0.250
_exptl_crystal_size_min 0.075
_refine_diff_density_max 0.480
_refine_diff_density_min -0.440
_refine_diff_density_rms 0.102
_refine_ls_extinction_coef 0.011(3)
_refine_ls_extinction_expression Fc^*^=kFc[1+0.001xFc^2^\l^3^/sin(2\q)]^-1/4^
_refine_ls_extinction_method 'SHELXL-2019/2 (Sheldrick 2019)'
_refine_ls_goodness_of_fit_ref 1.021
_refine_ls_hydrogen_treatment mixed
_refine_ls_matrix_type full
_refine_ls_number_parameters 393
_refine_ls_number_reflns 5322
_refine_ls_number_restraints 1
_refine_ls_restrained_S_all 1.021
_refine_ls_R_factor_all 0.1497
_refine_ls_R_factor_gt 0.0804
_refine_ls_shift/su_max 0.000
_refine_ls_shift/su_mean 0.000
_refine_ls_structure_factor_coef Fsqd
_refine_ls_weighting_details 'w=1/[\s^2^(Fo^2^)+(0.1013P)^2^+0.7627P] where P=(Fo^2^+2Fc^2^)/3'
_refine_ls_weighting_scheme calc
_refine_ls_wR_factor_gt 0.1914
_refine_ls_wR_factor_ref 0.2258
_reflns_Friedel_coverage 0.000
_reflns_number_gt 2996
_reflns_number_total 5322
_reflns_threshold_expression 'I > 2\s(I)'
_cod_data_source_file d4dt03402c2.cif
_cod_data_source_block Compound3_CMJL025
_cod_original_cell_volume 1463.1(9)
_cod_database_code 7719210
_shelx_shelxl_version_number 2019/3
_shelx_space_group_comment
;
The symmetry employed for this shelxl refinement is uniquely defined
by the following loop, which should always be used as a source of
symmetry information in preference to the above space-group names.
They are only intended as comments.
;
_shelx_estimated_absorpt_t_min 0.921
_shelx_estimated_absorpt_t_max 0.986

loop_
_space_group_symop_operation_xyz
'x, y, z'
'-x, -y, -z'

loop_
_atom_site_label
_atom_site_type_symbol
_atom_site_fract_x
_atom_site_fract_y
_atom_site_fract_z
_atom_site_U_iso_or_equiv
_atom_site_adp_type
_atom_site_occupancy
_atom_site_site_symmetry_order
_atom_site_calc_flag
_atom_site_refinement_flags_posn
_atom_site_refinement_flags_adp
_atom_site_refinement_flags_occupancy
_atom_site_disorder_assembly
_atom_site_disorder_group
P1 P 0.19556(19) 0.25241(13) 0.09605(11) 0.0290(4) Uani 1 1 d . . . . .
P2 P 0.31033(18) 0.15028(12) 0.26855(11) 0.0251(4) Uani 1 1 d . . . . .
O1 O 0.0427(5) 0.3289(3) 0.1539(3) 0.0348(11) Uani 1 1 d . . . . .
N1 N 0.3269(5) 0.1774(4) 0.1564(3) 0.0283(12) Uani 1 1 d . . . . .
N2 N 0.1403(6) 0.2375(4) 0.3325(3) 0.0291(12) Uani 1 1 d D . . . .
H2N H 0.087(7) 0.293(4) 0.300(4) 0.044 Uiso 1 1 d D U . . .
N3 N 0.1304(6) 0.2446(4) 0.4330(3) 0.0288(12) Uani 1 1 d . . . . .
C1 C 0.3052(7) 0.3261(5) 0.0116(4) 0.0270(13) Uani 1 1 d . . . . .
C2 C 0.2139(8) 0.4128(5) -0.0355(5) 0.0361(16) Uani 1 1 d . . . . .
H2 H 0.098757 0.429842 -0.024518 0.043 Uiso 1 1 calc R U . . .
C3 C 0.2873(9) 0.4748(5) -0.0983(5) 0.0436(18) Uani 1 1 d . . . . .
H3 H 0.222292 0.534989 -0.129419 0.052 Uiso 1 1 calc R U . . .
C4 C 0.4541(9) 0.4506(6) -0.1164(5) 0.0478(18) Uani 1 1 d . . . . .
H4 H 0.504309 0.493608 -0.160038 0.057 Uiso 1 1 calc R U . . .
C5 C 0.5475(8) 0.3635(5) -0.0709(5) 0.0422(17) Uani 1 1 d . . . . .
H5 H 0.662720 0.346437 -0.082571 0.051 Uiso 1 1 calc R U . . .
C6 C 0.4740(8) 0.3012(5) -0.0085(5) 0.0368(16) Uani 1 1 d . . . . .
H6 H 0.539423 0.240081 0.021450 0.044 Uiso 1 1 calc R U . . .
C7 C 0.1470(7) 0.1653(5) 0.0160(4) 0.0278(14) Uani 1 1 d . . . . .
C8 C 0.2637(8) 0.0708(5) -0.0251(5) 0.0380(16) Uani 1 1 d . . . . .
H8 H 0.368786 0.048374 -0.007904 0.046 Uiso 1 1 calc R U . . .
C9 C 0.2268(8) 0.0081(5) -0.0919(5) 0.0429(17) Uani 1 1 d . . . . .
H9 H 0.307254 -0.056969 -0.120294 0.051 Uiso 1 1 calc R U . . .
C10 C 0.0742(9) 0.0399(6) -0.1173(5) 0.0415(17) Uani 1 1 d . . . . .
H10 H 0.050061 -0.003136 -0.162953 0.050 Uiso 1 1 calc R U . . .
C11 C -0.0417(8) 0.1333(5) -0.0764(5) 0.0425(17) Uani 1 1 d . . . . .
H11 H -0.146459 0.155145 -0.094047 0.051 Uiso 1 1 calc R U . . .
C12 C -0.0078(8) 0.1972(5) -0.0087(4) 0.0353(15) Uani 1 1 d . . . . .
H12 H -0.089300 0.261596 0.020179 0.042 Uiso 1 1 calc R U . . .
C13 C 0.3011(7) 0.0165(5) 0.2928(4) 0.0282(14) Uani 1 1 d . . . . .
C14 C 0.4383(8) -0.0731(5) 0.2636(5) 0.0389(16) Uani 1 1 d . . . . .
H14 H 0.540103 -0.062793 0.237838 0.047 Uiso 1 1 calc R U . . .
C15 C 0.4279(9) -0.1785(5) 0.2717(5) 0.0478(19) Uani 1 1 d . . . . .
H15 H 0.521908 -0.239407 0.250100 0.057 Uiso 1 1 calc R U . . .
C16 C 0.2820(9) -0.1943(6) 0.3107(5) 0.0458(18) Uani 1 1 d . . . . .
H16 H 0.275031 -0.265966 0.315924 0.055 Uiso 1 1 calc R U . . .
C17 C 0.1477(8) -0.1072(6) 0.3418(5) 0.0453(18) Uani 1 1 d . . . . .
H17 H 0.047408 -0.118534 0.369757 0.054 Uiso 1 1 calc R U . . .
C18 C 0.1554(8) -0.0018(5) 0.3332(5) 0.0389(16) Uani 1 1 d . . . . .
H18 H 0.060274 0.058216 0.355069 0.047 Uiso 1 1 calc R U . . .
C19 C 0.4817(7) 0.1590(4) 0.3157(4) 0.0263(13) Uani 1 1 d . . . . .
C20 C 0.5153(7) 0.1137(5) 0.4052(4) 0.0327(15) Uani 1 1 d . . . . .
H20 H 0.451103 0.073140 0.440498 0.039 Uiso 1 1 calc R U . . .
C21 C 0.6429(8) 0.1279(5) 0.4431(5) 0.0412(17) Uani 1 1 d . . . . .
H21 H 0.664664 0.098287 0.505027 0.049 Uiso 1 1 calc R U . . .
C22 C 0.7373(8) 0.1845(5) 0.3911(5) 0.0422(18) Uani 1 1 d . . . . .
H22 H 0.822283 0.195859 0.418332 0.051 Uiso 1 1 calc R U . . .
C23 C 0.7106(7) 0.2252(5) 0.2997(5) 0.0371(17) Uani 1 1 d . . . . .
H23 H 0.781355 0.260080 0.262283 0.045 Uiso 1 1 calc R U . . .
C24 C 0.5807(7) 0.2151(5) 0.2631(4) 0.0305(14) Uani 1 1 d . . . . .
H24 H 0.558537 0.246396 0.201795 0.037 Uiso 1 1 calc R U . . .
C25 C 0.0168(7) 0.3233(5) 0.4839(4) 0.0296(14) Uani 1 1 d . . . . .
C26 C -0.1200(7) 0.4155(5) 0.4576(4) 0.0270(14) Uani 1 1 d . . . . .
C27 C -0.1774(7) 0.4473(5) 0.3706(4) 0.0291(14) Uani 1 1 d . . . . .
H27 H -0.121780 0.408224 0.310430 0.035 Uiso 1 1 calc R U . . .
C28 C -0.3158(8) 0.5361(5) 0.3718(5) 0.0378(16) Uani 1 1 d . . . . .
H28 H -0.354843 0.557419 0.312007 0.045 Uiso 1 1 calc R U . . .
C29 C -0.3986(8) 0.5945(5) 0.4584(5) 0.0429(18) Uani 1 1 d . . . . .
H29 H -0.493776 0.655185 0.457637 0.051 Uiso 1 1 calc R U . . .
C30 C -0.3436(8) 0.5651(5) 0.5458(5) 0.0395(17) Uani 1 1 d . . . . .
H30 H -0.400170 0.605684 0.605112 0.047 Uiso 1 1 calc R U . . .
C31 C -0.2053(8) 0.4759(5) 0.5466(4) 0.0318(15) Uani 1 1 d . . . . .
C32 C -0.1223(7) 0.4279(5) 0.6265(4) 0.0331(15) Uani 1 1 d . . . . .
C33 C -0.1528(9) 0.4604(6) 0.7247(5) 0.0436(18) Uani 1 1 d . . . . .
H33 H -0.241939 0.522866 0.749876 0.052 Uiso 1 1 calc R U . . .
C34 C -0.0510(9) 0.4001(7) 0.7852(5) 0.050(2) Uani 1 1 d . . . . .
H34 H -0.069072 0.422732 0.852370 0.060 Uiso 1 1 calc R U . . .
C35 C 0.0766(9) 0.3076(7) 0.7505(5) 0.051(2) Uani 1 1 d . . . . .
H35 H 0.142209 0.266426 0.794757 0.061 Uiso 1 1 calc R U . . .
C36 C 0.1111(8) 0.2736(6) 0.6516(5) 0.0416(17) Uani 1 1 d . . . . .
H36 H 0.200195 0.210819 0.627103 0.050 Uiso 1 1 calc R U . . .
C37 C 0.0090(7) 0.3357(5) 0.5903(4) 0.0306(15) Uani 1 1 d . . . . .

loop_
_atom_site_aniso_label
_atom_site_aniso_U_11
_atom_site_aniso_U_22
_atom_site_aniso_U_33
_atom_site_aniso_U_23
_atom_site_aniso_U_13
_atom_site_aniso_U_12
P1 0.0267(9) 0.0320(9) 0.0251(9) -0.0039(7) -0.0036(7) -0.0052(7)
P2 0.0246(8) 0.0271(8) 0.0239(8) -0.0041(7) -0.0049(7) -0.0077(7)
O1 0.029(2) 0.039(3) 0.027(2) -0.0070(19) -0.0076(19) 0.003(2)
N1 0.022(3) 0.033(3) 0.024(3) -0.002(2) -0.003(2) 0.000(2)
N2 0.029(3) 0.034(3) 0.019(3) 0.000(2) -0.002(2) -0.005(2)
N3 0.029(3) 0.038(3) 0.022(3) -0.002(2) -0.001(2) -0.017(2)
C1 0.029(3) 0.026(3) 0.027(3) -0.006(3) -0.012(3) -0.006(3)
C2 0.033(4) 0.035(4) 0.037(4) 0.002(3) -0.008(3) -0.005(3)
C3 0.051(5) 0.028(4) 0.044(4) -0.003(3) -0.010(4) 0.000(3)
C4 0.058(5) 0.050(5) 0.043(4) 0.007(4) -0.014(4) -0.026(4)
C5 0.041(4) 0.045(4) 0.041(4) 0.009(3) -0.010(3) -0.015(3)
C6 0.037(4) 0.044(4) 0.031(4) 0.002(3) -0.010(3) -0.013(3)
C7 0.027(3) 0.029(3) 0.027(3) -0.001(3) -0.004(3) -0.008(3)
C8 0.030(4) 0.042(4) 0.038(4) -0.006(3) 0.000(3) -0.009(3)
C9 0.044(4) 0.039(4) 0.042(4) -0.017(3) 0.005(3) -0.013(3)
C10 0.059(5) 0.045(4) 0.029(4) 0.004(3) -0.012(3) -0.028(4)
C11 0.044(4) 0.045(4) 0.047(4) 0.008(3) -0.019(3) -0.020(4)
C12 0.036(4) 0.043(4) 0.028(3) 0.003(3) -0.003(3) -0.015(3)
C13 0.031(3) 0.034(3) 0.021(3) -0.006(3) -0.007(3) -0.011(3)
C14 0.036(4) 0.039(4) 0.042(4) -0.005(3) 0.006(3) -0.018(3)
C15 0.056(5) 0.031(4) 0.050(4) -0.002(3) 0.005(4) -0.014(4)
C16 0.067(5) 0.039(4) 0.048(4) 0.008(3) -0.022(4) -0.032(4)
C17 0.035(4) 0.048(5) 0.060(5) 0.007(4) -0.016(3) -0.021(4)
C18 0.034(4) 0.030(4) 0.056(4) 0.001(3) -0.015(3) -0.012(3)
C19 0.029(3) 0.023(3) 0.026(3) -0.008(3) -0.004(3) -0.006(3)
C20 0.032(4) 0.033(4) 0.037(4) -0.002(3) -0.008(3) -0.014(3)
C21 0.045(4) 0.043(4) 0.039(4) -0.007(3) -0.022(3) -0.011(3)
C22 0.025(4) 0.045(4) 0.059(5) -0.018(4) -0.010(3) -0.011(3)
C23 0.024(3) 0.038(4) 0.048(4) -0.015(3) 0.008(3) -0.015(3)
C24 0.034(4) 0.031(3) 0.028(3) -0.010(3) 0.001(3) -0.014(3)
C25 0.033(4) 0.034(3) 0.027(3) -0.005(3) 0.002(3) -0.021(3)
C26 0.033(3) 0.027(3) 0.024(3) -0.007(3) 0.000(3) -0.017(3)
C27 0.036(4) 0.028(3) 0.027(3) -0.006(3) 0.003(3) -0.018(3)
C28 0.038(4) 0.030(4) 0.044(4) -0.001(3) -0.002(3) -0.011(3)
C29 0.039(4) 0.026(4) 0.056(5) -0.008(3) 0.002(4) -0.005(3)
C30 0.036(4) 0.033(4) 0.048(4) -0.016(3) 0.012(3) -0.018(3)
C31 0.039(4) 0.034(4) 0.025(3) -0.006(3) 0.008(3) -0.023(3)
C32 0.036(4) 0.039(4) 0.032(4) -0.010(3) 0.005(3) -0.029(3)
C33 0.053(5) 0.052(4) 0.035(4) -0.014(3) 0.005(3) -0.035(4)
C34 0.062(5) 0.080(6) 0.027(4) -0.012(4) 0.002(4) -0.052(5)
C35 0.055(5) 0.079(6) 0.032(4) 0.009(4) -0.010(4) -0.037(5)
C36 0.048(4) 0.059(5) 0.032(4) 0.002(3) -0.005(3) -0.039(4)
C37 0.036(4) 0.040(4) 0.022(3) -0.001(3) 0.003(3) -0.024(3)

loop_
_atom_type_symbol
_atom_type_description
_atom_type_scat_dispersion_real
_atom_type_scat_dispersion_imag
_atom_type_scat_source
C C 0.0033 0.0016 'International Tables Vol C Tables 4.2.6.8 and 6.1.1.4'
H H 0.0000 0.0000 'International Tables Vol C Tables 4.2.6.8 and 6.1.1.4'
N N 0.0061 0.0033 'International Tables Vol C Tables 4.2.6.8 and 6.1.1.4'
O O 0.0106 0.0060 'International Tables Vol C Tables 4.2.6.8 and 6.1.1.4'
P P 0.1023 0.0942 'International Tables Vol C Tables 4.2.6.8 and 6.1.1.4'

loop_
_geom_angle_atom_site_label_1
_geom_angle_atom_site_label_2
_geom_angle_atom_site_label_3
_geom_angle
_geom_angle_site_symmetry_1
_geom_angle_site_symmetry_3
_geom_angle_publ_flag
O1 P1 N1 117.6(2) . . ?
O1 P1 C7 110.1(3) . . ?
N1 P1 C7 108.3(3) . . ?
O1 P1 C1 110.8(3) . . ?
N1 P1 C1 105.1(3) . . ?
C7 P1 C1 103.9(3) . . ?
N1 P2 N2 110.0(2) . . ?
N1 P2 C13 113.3(3) . . ?
N2 P2 C13 107.4(3) . . ?
N1 P2 C19 110.6(3) . . ?
N2 P2 C19 109.0(3) . . ?
C13 P2 C19 106.4(3) . . ?
P2 N1 P1 130.5(3) . . ?
N3 N2 P2 116.7(4) . . ?
N3 N2 H2N 121(4) . . ?
P2 N2 H2N 116(4) . . ?
C25 N3 N2 119.6(5) . . ?
C2 C1 C6 118.1(6) . . ?
C2 C1 P1 117.2(5) . . ?
C6 C1 P1 124.6(5) . . ?
C3 C2 C1 120.8(6) . . ?
C3 C2 H2 119.6 . . ?
C1 C2 H2 119.6 . . ?
C2 C3 C4 120.6(6) . . ?
C2 C3 H3 119.7 . . ?
C4 C3 H3 119.7 . . ?
C3 C4 C5 119.4(7) . . ?
C3 C4 H4 120.3 . . ?
C5 C4 H4 120.3 . . ?
C6 C5 C4 119.9(6) . . ?
C6 C5 H5 120.0 . . ?
C4 C5 H5 120.0 . . ?
C5 C6 C1 121.1(6) . . ?
C5 C6 H6 119.5 . . ?
C1 C6 H6 119.5 . . ?
C8 C7 C12 119.9(6) . . ?
C8 C7 P1 120.6(5) . . ?
C12 C7 P1 119.4(4) . . ?
C7 C8 C9 119.7(6) . . ?
C7 C8 H8 120.1 . . ?
C9 C8 H8 120.1 . . ?
C10 C9 C8 120.6(6) . . ?
C10 C9 H9 119.7 . . ?
C8 C9 H9 119.7 . . ?
C11 C10 C9 119.8(6) . . ?
C11 C10 H10 120.1 . . ?
C9 C10 H10 120.1 . . ?
C10 C11 C12 120.7(6) . . ?
C10 C11 H11 119.7 . . ?
C12 C11 H11 119.7 . . ?
C7 C12 C11 119.4(6) . . ?
C7 C12 H12 120.3 . . ?
C11 C12 H12 120.3 . . ?
C14 C13 C18 118.2(6) . . ?
C14 C13 P2 120.0(5) . . ?
C18 C13 P2 121.6(5) . . ?
C13 C14 C15 120.4(6) . . ?
C13 C14 H14 119.8 . . ?
C15 C14 H14 119.8 . . ?
C16 C15 C14 120.1(6) . . ?
C16 C15 H15 119.9 . . ?
C14 C15 H15 119.9 . . ?
C17 C16 C15 119.9(6) . . ?
C17 C16 H16 120.0 . . ?
C15 C16 H16 120.0 . . ?
C16 C17 C18 120.7(6) . . ?
C16 C17 H17 119.6 . . ?
C18 C17 H17 119.6 . . ?
C17 C18 C13 120.5(6) . . ?
C17 C18 H18 119.7 . . ?
C13 C18 H18 119.7 . . ?
C20 C19 C24 119.3(5) . . ?
C20 C19 P2 121.2(4) . . ?
C24 C19 P2 119.5(4) . . ?
C19 C20 C21 119.9(6) . . ?
C19 C20 H20 120.1 . . ?
C21 C20 H20 120.1 . . ?
C22 C21 C20 119.9(6) . . ?
C22 C21 H21 120.0 . . ?
C20 C21 H21 120.0 . . ?
C21 C22 C23 120.8(6) . . ?
C21 C22 H22 119.6 . . ?
C23 C22 H22 119.6 . . ?
C24 C23 C22 119.7(6) . . ?
C24 C23 H23 120.2 . . ?
C22 C23 H23 120.2 . . ?
C23 C24 C19 120.2(6) . . ?
C23 C24 H24 119.9 . . ?
C19 C24 H24 119.9 . . ?
N3 C25 C37 120.5(6) . . ?
N3 C25 C26 133.2(5) . . ?
C37 C25 C26 106.3(5) . . ?
C27 C26 C31 119.0(6) . . ?
C27 C26 C25 134.0(5) . . ?
C31 C26 C25 107.0(5) . . ?
C28 C27 C26 119.7(6) . . ?
C28 C27 H27 120.1 . . ?
C26 C27 H27 120.1 . . ?
C27 C28 C29 121.2(7) . . ?
C27 C28 H28 119.4 . . ?
C29 C28 H28 119.4 . . ?
C30 C29 C28 120.3(6) . . ?
C30 C29 H29 119.8 . . ?
C28 C29 H29 119.8 . . ?
C29 C30 C31 119.6(6) . . ?
C29 C30 H30 120.2 . . ?
C31 C30 H30 120.2 . . ?
C30 C31 C26 120.2(6) . . ?
C30 C31 C32 131.0(6) . . ?
C26 C31 C32 108.8(5) . . ?
C33 C32 C37 120.3(6) . . ?
C33 C32 C31 130.5(6) . . ?
C37 C32 C31 109.2(5) . . ?
C34 C33 C32 118.5(7) . . ?
C34 C33 H33 120.8 . . ?
C32 C33 H33 120.8 . . ?
C33 C34 C35 121.6(6) . . ?
C33 C34 H34 119.2 . . ?
C35 C34 H34 119.2 . . ?
C34 C35 C36 121.2(7) . . ?
C34 C35 H35 119.4 . . ?
C36 C35 H35 119.4 . . ?
C35 C36 C37 117.1(7) . . ?
C35 C36 H36 121.5 . . ?
C37 C36 H36 121.5 . . ?
C36 C37 C32 121.4(6) . . ?
C36 C37 C25 129.9(6) . . ?
C32 C37 C25 108.7(6) . . ?

loop_
_geom_bond_atom_site_label_1
_geom_bond_atom_site_label_2
_geom_bond_distance
_geom_bond_site_symmetry_2
_geom_bond_publ_flag
P1 O1 1.493(4) . ?
P1 N1 1.599(5) . ?
P1 C7 1.802(6) . ?
P1 C1 1.814(6) . ?
P2 N1 1.563(5) . ?
P2 N2 1.670(5) . ?
P2 C13 1.779(6) . ?
P2 C19 1.788(6) . ?
N2 N3 1.375(6) . ?
N2 H2N 0.89(2) . ?
N3 C25 1.291(7) . ?
C1 C2 1.376(8) . ?
C1 C6 1.392(8) . ?
C2 C3 1.374(9) . ?
C2 H2 0.9500 . ?
C3 C4 1.376(9) . ?
C3 H3 0.9500 . ?
C4 C5 1.376(9) . ?
C4 H4 0.9500 . ?
C5 C6 1.374(9) . ?
C5 H5 0.9500 . ?
C6 H6 0.9500 . ?
C7 C8 1.378(8) . ?
C7 C12 1.396(8) . ?
C8 C9 1.396(9) . ?
C8 H8 0.9500 . ?
C9 C10 1.382(9) . ?
C9 H9 0.9500 . ?
C10 C11 1.366(9) . ?
C10 H10 0.9500 . ?
C11 C12 1.401(9) . ?
C11 H11 0.9500 . ?
C12 H12 0.9500 . ?
C13 C14 1.386(8) . ?
C13 C18 1.391(8) . ?
C14 C15 1.397(9) . ?
C14 H14 0.9500 . ?
C15 C16 1.372(9) . ?
C15 H15 0.9500 . ?
C16 C17 1.358(9) . ?
C16 H16 0.9500 . ?
C17 C18 1.388(9) . ?
C17 H17 0.9500 . ?
C18 H18 0.9500 . ?
C19 C20 1.389(8) . ?
C19 C24 1.395(8) . ?
C20 C21 1.389(8) . ?
C20 H20 0.9500 . ?
C21 C22 1.369(9) . ?
C21 H21 0.9500 . ?
C22 C23 1.380(9) . ?
C22 H22 0.9500 . ?
C23 C24 1.378(8) . ?
C23 H23 0.9500 . ?
C24 H24 0.9500 . ?
C25 C37 1.466(8) . ?
C25 C26 1.491(8) . ?
C26 C27 1.386(8) . ?
C26 C31 1.424(8) . ?
C27 C28 1.380(8) . ?
C27 H27 0.9500 . ?
C28 C29 1.383(9) . ?
C28 H28 0.9500 . ?
C29 C30 1.377(9) . ?
C29 H29 0.9500 . ?
C30 C31 1.387(8) . ?
C30 H30 0.9500 . ?
C31 C32 1.447(9) . ?
C32 C33 1.383(9) . ?
C32 C37 1.398(8) . ?
C33 C34 1.376(10) . ?
C33 H33 0.9500 . ?
C34 C35 1.380(10) . ?
C34 H34 0.9500 . ?
C35 C36 1.394(9) . ?
C35 H35 0.9500 . ?
C36 C37 1.394(9) . ?
C36 H36 0.9500 . ?

loop_
_geom_hbond_atom_site_label_D
_geom_hbond_atom_site_label_H
_geom_hbond_atom_site_label_A
_geom_hbond_distance_DH
_geom_hbond_distance_HA
_geom_hbond_distance_DA
_geom_hbond_angle_DHA
_geom_hbond_site_symmetry_A
_geom_hbond_publ_flag
N2 H2N O1 0.89(2) 2.12(4) 2.852(6) 139(5) . yes
C27 H27 O1 0.95 2.42 3.358(7) 171.1 . yes

loop_
_geom_torsion_atom_site_label_1
_geom_torsion_atom_site_label_2
_geom_torsion_atom_site_label_3
_geom_torsion_atom_site_label_4
_geom_torsion
_geom_torsion_site_symmetry_1
_geom_torsion_site_symmetry_2
_geom_torsion_site_symmetry_3
_geom_torsion_site_symmetry_4
_geom_torsion_publ_flag
N2 P2 N1 P1 -15.0(5) . . . . ?
C13 P2 N1 P1 105.1(4) . . . . ?
C19 P2 N1 P1 -135.5(4) . . . . ?
O1 P1 N1 P2 15.1(5) . . . . ?
C7 P1 N1 P2 -110.5(4) . . . . ?
C1 P1 N1 P2 138.9(4) . . . . ?
N1 P2 N2 N3 -162.3(4) . . . . ?
C13 P2 N2 N3 74.0(5) . . . . ?
C19 P2 N2 N3 -40.9(5) . . . . ?
P2 N2 N3 C25 167.8(4) . . . . ?
O1 P1 C1 C2 -39.1(5) . . . . ?
N1 P1 C1 C2 -167.2(4) . . . . ?
C7 P1 C1 C2 79.1(5) . . . . ?
O1 P1 C1 C6 140.9(5) . . . . ?
N1 P1 C1 C6 12.8(6) . . . . ?
C7 P1 C1 C6 -100.9(5) . . . . ?
C6 C1 C2 C3 -2.0(9) . . . . ?
P1 C1 C2 C3 178.0(5) . . . . ?
C1 C2 C3 C4 1.0(10) . . . . ?
C2 C3 C4 C5 -0.2(10) . . . . ?
C3 C4 C5 C6 0.5(10) . . . . ?
C4 C5 C6 C1 -1.6(10) . . . . ?
C2 C1 C6 C5 2.3(9) . . . . ?
P1 C1 C6 C5 -177.7(5) . . . . ?
O1 P1 C7 C8 -163.1(5) . . . . ?
N1 P1 C7 C8 -33.2(6) . . . . ?
C1 P1 C7 C8 78.2(5) . . . . ?
O1 P1 C7 C12 20.4(5) . . . . ?
N1 P1 C7 C12 150.2(5) . . . . ?
C1 P1 C7 C12 -98.4(5) . . . . ?
C12 C7 C8 C9 0.7(9) . . . . ?
P1 C7 C8 C9 -175.8(5) . . . . ?
C7 C8 C9 C10 -0.1(10) . . . . ?
C8 C9 C10 C11 -0.1(10) . . . . ?
C9 C10 C11 C12 -0.2(10) . . . . ?
C8 C7 C12 C11 -1.1(9) . . . . ?
P1 C7 C12 C11 175.5(5) . . . . ?
C10 C11 C12 C7 0.8(9) . . . . ?
N1 P2 C13 C14 69.7(6) . . . . ?
N2 P2 C13 C14 -168.7(5) . . . . ?
C19 P2 C13 C14 -52.0(5) . . . . ?
N1 P2 C13 C18 -104.6(5) . . . . ?
N2 P2 C13 C18 17.0(6) . . . . ?
C19 P2 C13 C18 133.6(5) . . . . ?
C18 C13 C14 C15 2.1(9) . . . . ?
P2 C13 C14 C15 -172.4(5) . . . . ?
C13 C14 C15 C16 -1.4(11) . . . . ?
C14 C15 C16 C17 -0.2(11) . . . . ?
C15 C16 C17 C18 1.0(11) . . . . ?
C16 C17 C18 C13 -0.2(10) . . . . ?
C14 C13 C18 C17 -1.3(9) . . . . ?
P2 C13 C18 C17 173.1(5) . . . . ?
N1 P2 C19 C20 -164.2(4) . . . . ?
N2 P2 C19 C20 74.7(5) . . . . ?
C13 P2 C19 C20 -40.8(5) . . . . ?
N1 P2 C19 C24 17.7(5) . . . . ?
N2 P2 C19 C24 -103.3(5) . . . . ?
C13 P2 C19 C24 141.1(4) . . . . ?
C24 C19 C20 C21 2.2(8) . . . . ?
P2 C19 C20 C21 -175.8(5) . . . . ?
C19 C20 C21 C22 -1.3(9) . . . . ?
C20 C21 C22 C23 -1.9(10) . . . . ?
C21 C22 C23 C24 4.3(9) . . . . ?
C22 C23 C24 C19 -3.3(9) . . . . ?
C20 C19 C24 C23 0.1(8) . . . . ?
P2 C19 C24 C23 178.2(4) . . . . ?
N2 N3 C25 C37 -176.9(5) . . . . ?
N2 N3 C25 C26 1.2(9) . . . . ?
N3 C25 C26 C27 2.8(11) . . . . ?
C37 C25 C26 C27 -178.9(6) . . . . ?
N3 C25 C26 C31 179.9(6) . . . . ?
C37 C25 C26 C31 -1.8(6) . . . . ?
C31 C26 C27 C28 -0.3(8) . . . . ?
C25 C26 C27 C28 176.6(6) . . . . ?
C26 C27 C28 C29 0.2(9) . . . . ?
C27 C28 C29 C30 0.2(10) . . . . ?
C28 C29 C30 C31 -0.5(9) . . . . ?
C29 C30 C31 C26 0.4(9) . . . . ?
C29 C30 C31 C32 180.0(6) . . . . ?
C27 C26 C31 C30 0.0(8) . . . . ?
C25 C26 C31 C30 -177.6(5) . . . . ?
C27 C26 C31 C32 -179.7(5) . . . . ?
C25 C26 C31 C32 2.7(6) . . . . ?
C30 C31 C32 C33 -3.4(11) . . . . ?
C26 C31 C32 C33 176.1(6) . . . . ?
C30 C31 C32 C37 177.7(6) . . . . ?
C26 C31 C32 C37 -2.7(6) . . . . ?
C37 C32 C33 C34 0.1(9) . . . . ?
C31 C32 C33 C34 -178.6(6) . . . . ?
C32 C33 C34 C35 -1.6(10) . . . . ?
C33 C34 C35 C36 2.3(10) . . . . ?
C34 C35 C36 C37 -1.3(9) . . . . ?
C35 C36 C37 C32 -0.2(9) . . . . ?
C35 C36 C37 C25 177.6(6) . . . . ?
C33 C32 C37 C36 0.8(9) . . . . ?
C31 C32 C37 C36 179.7(5) . . . . ?
C33 C32 C37 C25 -177.5(5) . . . . ?
C31 C32 C37 C25 1.5(6) . . . . ?
N3 C25 C37 C36 0.7(9) . . . . ?
C26 C25 C37 C36 -177.8(6) . . . . ?
N3 C25 C37 C32 178.7(5) . . . . ?
C26 C25 C37 C32 0.2(6) . . . . ?
